data_1554460
loop_
_publ_author_name
'Wu, Minming'
'Zhou, Jiadong'
'Luo, Yinqi'
'Zheng, Nan'
'Wang, Cong'
'Liu, Linlin'
'Xie, Zengqi'
'Ma, Yuguang'

_publ_section_title
;
 Construction of J-type aggregates as multi-functional interlayers for
 nonfullerene polymer solar cells
;
_journal_issue 22
_journal_name_full 'Organic Chemistry Frontiers'
_journal_page_first 3324
_journal_paper_doi 10.1039/C8QO00934A
_journal_volume 5
_journal_year 2018
_chemical_formula_moiety 'C44 H42 N O2 S'
_chemical_formula_sum 'C44 H42 N O2 S'
_chemical_formula_weight 648.84
_space_group_crystal_system triclinic
_space_group_IT_number 2
_space_group_name_Hall '-P 1'
_space_group_name_H-M_alt 'P -1'
_atom_sites_solution_hydrogens geom
_atom_sites_solution_primary dual
_audit_creation_date 2018-08-27
_audit_creation_method
;
Olex2 1.2
(compiled 2017.03.02 svn.r3394 for OlexSys, GUI svn.r5324)
;
_audit_update_record
;
2018-08-27 deposited with the CCDC.
2018-10-09 downloaded from the CCDC.
;
_cell_angle_alpha 74.911(9)
_cell_angle_beta 81.895(13)
_cell_angle_gamma 89.178(10)
_cell_formula_units_Z 2
_cell_length_a 7.1299(11)
_cell_length_b 14.6780(13)
_cell_length_c 17.037(2)
_cell_measurement_reflns_used 1118
_cell_measurement_temperature 102(4)
_cell_measurement_theta_max 49.5210
_cell_measurement_theta_min 6.4700
_cell_volume 1703.8(4)
_computing_cell_refinement 'CrysAlisPro 1.171.39.20a (Rigaku OD, 2015)'
_computing_data_collection 'CrysAlisPro 1.171.39.20a (Rigaku OD, 2015)'
_computing_data_reduction 'CrysAlisPro 1.171.39.20a (Rigaku OD, 2015)'
_computing_molecular_graphics 'Olex2 (Dolomanov et al., 2009)'
_computing_publication_material 'Olex2 (Dolomanov et al., 2009)'
_computing_structure_refinement 'ShelXL (Sheldrick, 2015)'
_computing_structure_solution 'ShelXT (Sheldrick, 2015)'
_diffrn_ambient_environment N~2~
_diffrn_ambient_temperature 102(4)
_diffrn_detector 'CCD plate'
_diffrn_measured_fraction_theta_full 0.979
_diffrn_measured_fraction_theta_max 0.943
_diffrn_measurement_details
;
List of Runs (angles in degrees, time in seconds):

  # Type    Start    End  Width  t~exp~   \w     \q     \k     \f   Frames
#--------------------------------------------------------------------------
  1  \w    -24.00  11.00   0.50    5.00    --    0.00 -19.00-120.00   70
  2  \w    -84.00 -59.00   0.50    5.00    --    0.00 -57.00 150.00   50
  3  \w    -53.00 -26.00   0.50    5.00    --    0.00 -57.00 150.00   54
  4  \w    -69.00   8.00   0.50    5.00    --    0.00 -57.00-150.00  154
  5  \w    -14.00  72.00   0.50    5.00    --    0.00  38.00  90.00  172
  6  \w    -83.00  17.00   0.50   20.00    --    5.00 -19.00  90.00  200
  7  \w   -148.00-116.00   0.50   20.00    --  -98.80 -38.00 -30.00   64
  8  \w   -111.00 -59.00   0.50   20.00    --  -98.80  38.00-120.00  104
  9  \w   -112.00 -87.00   0.50   20.00    --  -98.80  72.00 120.00   50
 10  \w   -112.00 -60.00   0.50   20.00    --  -98.80  72.00-150.00  104
 11  \w    -69.00 -40.00   0.50   20.00    --  -98.80  72.00  30.00   58
 12  \w   -185.00-158.00   0.50   20.00    --  -98.80 -38.00 -30.00   54
 13  \w   -112.00 -13.00   0.50   20.00    --  -98.80  72.00  60.00  198
 14  \w   -100.00 -51.00   0.50   20.00    --  -98.80  72.00   0.00   98
 15  \w   -113.00 -10.00   0.50   20.00    --  -98.80  57.00   0.00  206
 16  \w    -97.00 -47.00   0.50   20.00    --  -98.80  72.00-120.00  100
 17  \w   -110.00 -59.00   0.50   20.00    --  -98.80  57.00-120.00  102
 18  \w   -112.00 -60.00   0.50   20.00    --  -98.80  72.00 -60.00  104
 19  \w   -100.00 -71.00   0.50   20.00    --  -98.80  72.00 150.00   58
 20  \w   -184.00 -98.00   0.50   20.00    --  -98.80 -72.00 -30.00  172
 21  \w   -186.00 -87.00   0.50   20.00    --  -98.80 -19.00-150.00  198
 22  \w   -112.00 -87.00   0.50   20.00    --  -98.80  72.00 -30.00   50
 23  \w   -187.00 -85.00   0.50   20.00    --  -98.80 -57.00 -90.00  204
 24  \w    -77.00 -11.00   0.50   20.00    --  -98.80  72.00 120.00  132
 25  \w    -34.00  -9.00   0.50   20.00    --  -98.80  19.00 -60.00   50
 26  \w    -96.00 -69.00   0.50   20.00    --  -98.80  72.00  90.00   54
 27  \w   -113.00 -48.00   0.50   20.00    --  -98.80  19.00 -60.00  130
;
_diffrn_measurement_device 'four-circle diffractometer'
_diffrn_measurement_device_type 'XtaLAB AFC12 (RCD3): Kappa single'
_diffrn_measurement_method '\w scans'
_diffrn_orient_matrix_type 'CrysAlisPro convention (1999,Acta A55,543-557)'
_diffrn_orient_matrix_UB_11 0.0741098000
_diffrn_orient_matrix_UB_12 0.0346538000
_diffrn_orient_matrix_UB_13 -0.0924193000
_diffrn_orient_matrix_UB_21 -0.1081085000
_diffrn_orient_matrix_UB_22 -0.0820657000
_diffrn_orient_matrix_UB_23 -0.0158752000
_diffrn_orient_matrix_UB_31 -0.1745834000
_diffrn_orient_matrix_UB_32 0.0623498000
_diffrn_orient_matrix_UB_33 -0.0125819000
_diffrn_radiation_monochromator graphite
_diffrn_radiation_probe x-ray
_diffrn_radiation_type CuK\a
_diffrn_radiation_wavelength 1.54184
_diffrn_reflns_av_R_equivalents 0.1264
_diffrn_reflns_av_unetI/netI 0.1882
_diffrn_reflns_Laue_measured_fraction_full 0.979
_diffrn_reflns_Laue_measured_fraction_max 0.943
_diffrn_reflns_limit_h_max 5
_diffrn_reflns_limit_h_min -8
_diffrn_reflns_limit_k_max 18
_diffrn_reflns_limit_k_min -18
_diffrn_reflns_limit_l_max 20
_diffrn_reflns_limit_l_min -21
_diffrn_reflns_number 16317
_diffrn_reflns_point_group_measured_fraction_full 0.979
_diffrn_reflns_point_group_measured_fraction_max 0.943
_diffrn_reflns_theta_full 67.684
_diffrn_reflns_theta_max 74.029
_diffrn_reflns_theta_min 2.714
_diffrn_source 'fine-focus sealed X-ray tube'
_diffrn_source_type 'Enhance (Cu) X-ray Source'
_exptl_absorpt_coefficient_mu 1.143
_exptl_absorpt_correction_T_max 1.00000
_exptl_absorpt_correction_T_min 0.85184
_exptl_absorpt_correction_type multi-scan
_exptl_absorpt_process_details
;
CrysAlisPro 1.171.39.20a (Rigaku Oxford Diffraction, 2015)
Empirical absorption correction using spherical harmonics,
 implemented in SCALE3 ABSPACK scaling algorithm.
;
_exptl_crystal_colour orange
_exptl_crystal_colour_primary orange
_exptl_crystal_density_diffrn 1.265
_exptl_crystal_description plate
_exptl_crystal_F_000 690
_exptl_crystal_size_max 0.12
_exptl_crystal_size_mid 0.1
_exptl_crystal_size_min 0.04
_refine_diff_density_max 0.605
_refine_diff_density_min -0.370
_refine_diff_density_rms 0.091
_refine_ls_extinction_method none
_refine_ls_goodness_of_fit_ref 0.948
_refine_ls_hydrogen_treatment constr
_refine_ls_matrix_type full
_refine_ls_number_parameters 435
_refine_ls_number_reflns 6524
_refine_ls_number_restraints 0
_refine_ls_restrained_S_all 0.948
_refine_ls_R_factor_all 0.2244
_refine_ls_R_factor_gt 0.0946
_refine_ls_shift/su_max 0.000
_refine_ls_shift/su_mean 0.000
_refine_ls_structure_factor_coef Fsqd
_refine_ls_weighting_details 'w=1/[\s^2^(Fo^2^)+(0.1264P)^2^] where P=(Fo^2^+2Fc^2^)/3'
_refine_ls_weighting_scheme calc
_refine_ls_wR_factor_gt 0.2156
_refine_ls_wR_factor_ref 0.2882
_reflns_Friedel_coverage 0.000
_reflns_number_gt 2472
_reflns_number_total 6524
_reflns_threshold_expression 'I > 2\s(I)'
_cod_data_source_file c8qo00934a2.cif
_cod_data_source_block IDT_NI_H
_cod_original_cell_volume 1703.9(4)
_cod_database_code 1554460
_shelx_shelxl_version_number 2016/6
_shelx_space_group_comment
;
The symmetry employed for this shelxl refinement is uniquely defined
by the following loop, which should always be used as a source of
symmetry information in preference to the above space-group names.
They are only intended as comments.
;
_reflns_odcompleteness_completeness 98.07
_reflns_odcompleteness_iscentric 1
_reflns_odcompleteness_theta 66.97
_olex2_refinement_description
;
1. Fixed Uiso
 At 1.2 times of:
  All C(H) groups, All C(H,H) groups, All N(H) groups
 At 1.5 times of:
  All C(H,H,H) groups
2.a Secondary CH2 refined with riding coordinates:
 C00T(H00A,H00B), C00V(H00C,H00D), C00W(H00F,H00I), C011(H01A,H01B), C012(H01C,
 H01D), C016(H01H,H01I), C017(H01J,H01K), C018(H01L,H01M), C019(H01N,H01O),
 C01B(H01Q,H01R)
2.b Aromatic/amide H refined with riding coordinates:
 N004(H004), C007(H007), C00E(H00E), C00G(H00G), C00H(H00H), C00K(H00K),
 C00N(H00N), C00P(H00P), C00Q(H00Q), C00R(H00R), C00X(H00X), C00Y(H00Y),
 C00Z(H00Z), C010(H010), C013(H013), C01A(H01P)
2.c Idealised Me refined as rotating group:
 C015(H01E,H01F,H01G), C01C(H01S,H01T,H01U)
;
_olex2_submission_special_instructions 'No special instructions were received'
_oxdiff_exptl_absorpt_empirical_details
;
Empirical correction (ABSPACK) includes:
- Absorption correction using spherical harmonics
- Frame scaling
;
_oxdiff_exptl_absorpt_empirical_full_max 1.711
_oxdiff_exptl_absorpt_empirical_full_min 0.608

loop_
_space_group_symop_operation_xyz
'x, y, z'
'-x, -y, -z'

loop_
_atom_site_label
_atom_site_type_symbol
_atom_site_fract_x
_atom_site_fract_y
_atom_site_fract_z
_atom_site_U_iso_or_equiv
_atom_site_adp_type
_atom_site_occupancy
_atom_site_site_symmetry_order
_atom_site_calc_flag
_atom_site_refinement_flags_posn
S01 S 0.4818(2) 0.32841(11) 1.03315(12) 0.0526(5) Uani 1 1 d .
O002 O 1.3694(6) 0.0840(3) 1.0296(3) 0.0589(13) Uani 1 1 d .
O003 O 1.2556(6) -0.0387(3) 0.8234(3) 0.0662(14) Uani 1 1 d .
N004 N 1.3010(7) 0.0224(4) 0.9280(4) 0.0552(15) Uani 1 1 d .
H004 H 1.400242 -0.011441 0.933522 0.066 Uiso 1 1 calc R
C005 C 0.1104(8) 0.5019(4) 0.9235(4) 0.0480(17) Uani 1 1 d .
C006 C 0.1663(9) 0.4562(4) 0.9992(5) 0.0486(16) Uani 1 1 d .
C007 C 0.0658(8) 0.4540(4) 1.0743(5) 0.0491(17) Uani 1 1 d .
H007 H 0.112818 0.424207 1.122477 0.059 Uiso 1 1 calc R
C008 C 0.8069(8) 0.1811(4) 0.9032(4) 0.0496(17) Uani 1 1 d .
C009 C 0.9749(8) 0.1275(4) 0.9120(4) 0.0473(17) Uani 1 1 d .
C00A C 0.2552(8) 0.4948(4) 0.8489(4) 0.0498(17) Uani 1 1 d .
C00B C 1.0924(8) 0.1366(4) 0.9692(4) 0.0491(17) Uani 1 1 d .
C00C C 1.0211(8) 0.0642(4) 0.8625(4) 0.0509(17) Uani 1 1 d .
C00D C 1.2651(9) 0.0807(4) 0.9790(4) 0.0480(16) Uani 1 1 d .
C00E C 0.7319(9) 0.0998(4) 0.8056(4) 0.0537(18) Uani 1 1 d .
H00E H 0.647969 0.088445 0.771902 0.064 Uiso 1 1 calc R
C00F C 0.3642(8) 0.5900(4) 0.8128(4) 0.0502(17) Uani 1 1 d .
C00G C 1.0461(9) 0.1995(5) 1.0171(5) 0.0570(19) Uani 1 1 d .
H00G H 1.122071 0.204234 1.056090 0.068 Uiso 1 1 calc R
C00H C 0.6875(9) 0.1637(4) 0.8505(4) 0.0520(18) Uani 1 1 d .
H00H H 0.575113 0.196254 0.845763 0.062 Uiso 1 1 calc R
C00I C 0.3863(8) 0.4223(4) 0.8955(5) 0.0493(17) Uani 1 1 d .
C00J C 0.1664(8) 0.4646(4) 0.7838(4) 0.0496(17) Uani 1 1 d .
C00K C 0.9017(9) 0.0511(4) 0.8095(5) 0.0551(18) Uani 1 1 d .
H00K H 0.933708 0.010215 0.776428 0.066 Uiso 1 1 calc R
C00L C 0.7693(8) 0.2481(4) 0.9511(4) 0.0508(17) Uani 1 1 d .
C00M C 0.6055(8) 0.3111(4) 0.9432(5) 0.0534(18) Uani 1 1 d .
C00N C 0.5390(8) 0.3657(4) 0.8759(4) 0.0495(17) Uani 1 1 d .
H00N H 0.588848 0.365880 0.822398 0.059 Uiso 1 1 calc R
C00O C 0.3429(8) 0.4065(4) 0.9782(5) 0.0469(17) Uani 1 1 d .
C00P C 0.3756(9) 0.7615(4) 0.7764(4) 0.0562(18) Uani 1 1 d .
H00P H 0.311986 0.817840 0.773167 0.067 Uiso 1 1 calc R
C00Q C 0.1250(11) 0.5275(5) 0.7140(5) 0.067(2) Uani 1 1 d .
H00Q H 0.161135 0.590504 0.704431 0.080 Uiso 1 1 calc R
C00R C 0.2768(8) 0.6769(4) 0.8061(4) 0.0523(18) Uani 1 1 d .
H00R H 0.146762 0.677628 0.822294 0.063 Uiso 1 1 calc R
C00S C 1.1978(9) 0.0117(4) 0.8694(5) 0.0529(18) Uani 1 1 d .
C00T C 0.7421(9) 1.0607(5) 0.5201(5) 0.064(2) Uani 1 1 d .
H00A H 0.610266 1.077981 0.520423 0.077 Uiso 1 1 calc R
H00B H 0.771167 1.022527 0.481477 0.077 Uiso 1 1 calc R
C00U C -0.0213(9) 0.4071(5) 0.6682(5) 0.0588(19) Uani 1 1 d .
C00V C -0.1319(10) 0.3783(5) 0.6097(5) 0.070(2) Uani 1 1 d .
H00C H -0.144368 0.309980 0.624458 0.084 Uiso 1 1 calc R
H00D H -0.062229 0.398235 0.554742 0.084 Uiso 1 1 calc R
C00W C 0.7699(9) 1.0032(5) 0.6045(5) 0.063(2) Uani 1 1 d .
H00F H 0.739095 1.041597 0.642822 0.075 Uiso 1 1 calc R
H00I H 0.902763 0.987812 0.604055 0.075 Uiso 1 1 calc R
C00X C 0.5595(9) 0.5936(5) 0.7841(4) 0.0541(18) Uani 1 1 d .
H00X H 0.623802 0.537511 0.786789 0.065 Uiso 1 1 calc R
C00Y C 0.6574(9) 0.6780(5) 0.7523(4) 0.0577(19) Uani 1 1 d .
H00Y H 0.784812 0.677870 0.730875 0.069 Uiso 1 1 calc R
C00Z C 0.1167(9) 0.3697(5) 0.7944(5) 0.0585(19) Uani 1 1 d .
H00Z H 0.144582 0.324050 0.840197 0.070 Uiso 1 1 calc R
C010 C 0.8883(8) 0.2551(4) 1.0075(5) 0.0570(19) Uani 1 1 d .
H010 H 0.861330 0.297797 1.039231 0.068 Uiso 1 1 calc R
C011 C 0.6787(9) 0.8564(5) 0.7208(5) 0.0614(19) Uani 1 1 d .
H01A H 0.639723 0.894728 0.758586 0.074 Uiso 1 1 calc R
H01B H 0.812713 0.844630 0.721853 0.074 Uiso 1 1 calc R
C012 C 0.6517(10) 0.9116(5) 0.6358(5) 0.062(2) Uani 1 1 d .
H01C H 0.518834 0.926579 0.635358 0.075 Uiso 1 1 calc R
H01D H 0.684487 0.872278 0.598329 0.075 Uiso 1 1 calc R
C013 C 0.0259(9) 0.3443(5) 0.7364(5) 0.0587(19) Uani 1 1 d .
H013 H -0.004667 0.280882 0.744495 0.070 Uiso 1 1 calc R
C014 C 0.5712(9) 0.7633(4) 0.7512(4) 0.0555(18) Uani 1 1 d .
C015 C 0.8379(11) 1.2096(6) 0.4072(5) 0.081(2) Uani 1 1 d .
H01E H 0.856800 1.171669 0.368708 0.122 Uiso 1 1 calc GR
H01F H 0.927101 1.261726 0.390283 0.122 Uiso 1 1 calc GR
H01G H 0.711311 1.232932 0.409299 0.122 Uiso 1 1 calc GR
C016 C -0.5310(10) 0.2780(5) 0.6162(5) 0.074(2) Uani 1 1 d .
H01H H -0.422216 0.238300 0.625859 0.089 Uiso 1 1 calc R
H01I H -0.594509 0.282694 0.669192 0.089 Uiso 1 1 calc R
C017 C -0.3303(11) 0.4204(5) 0.6096(6) 0.079(2) Uani 1 1 d .
H01J H -0.388544 0.413082 0.665931 0.095 Uiso 1 1 calc R
H01K H -0.317582 0.487517 0.583110 0.095 Uiso 1 1 calc R
C018 C 0.8669(10) 1.1502(5) 0.4915(5) 0.070(2) Uani 1 1 d .
H01L H 0.839312 1.187702 0.530791 0.085 Uiso 1 1 calc R
H01M H 0.998734 1.132724 0.490495 0.085 Uiso 1 1 calc R
C019 C -0.6635(11) 0.2311(6) 0.5775(6) 0.080(2) Uani 1 1 d .
H01N H -0.598631 0.222639 0.525959 0.095 Uiso 1 1 calc R
H01O H -0.770283 0.271486 0.565554 0.095 Uiso 1 1 calc R
C01A C 0.0333(11) 0.5018(5) 0.6582(5) 0.074(2) Uani 1 1 d .
H01P H 0.006080 0.547586 0.612382 0.089 Uiso 1 1 calc R
C01B C -0.4615(11) 0.3755(6) 0.5659(6) 0.081(3) Uani 1 1 d .
H01Q H -0.569475 0.415470 0.555333 0.098 Uiso 1 1 calc R
H01R H -0.394209 0.371174 0.513434 0.098 Uiso 1 1 calc R
C01C C -0.7358(11) 0.1356(6) 0.6329(6) 0.093(3) Uani 1 1 d .
H01S H -0.818217 0.107200 0.605554 0.139 Uiso 1 1 calc GR
H01T H -0.804273 0.144006 0.683104 0.139 Uiso 1 1 calc GR
H01U H -0.630397 0.095467 0.644861 0.139 Uiso 1 1 calc GR

loop_
_atom_site_aniso_label
_atom_site_aniso_U_11
_atom_site_aniso_U_22
_atom_site_aniso_U_33
_atom_site_aniso_U_23
_atom_site_aniso_U_13
_atom_site_aniso_U_12
S01 0.0418(9) 0.0409(9) 0.0803(13) -0.0199(8) -0.0208(8) 0.0179(7)
O002 0.050(3) 0.042(3) 0.096(4) -0.028(3) -0.028(3) 0.018(2)
O003 0.052(3) 0.053(3) 0.105(4) -0.036(3) -0.023(3) 0.022(2)
N004 0.044(3) 0.041(3) 0.085(4) -0.020(3) -0.018(3) 0.020(2)
C005 0.039(3) 0.037(3) 0.071(5) -0.013(3) -0.018(3) 0.010(3)
C006 0.046(4) 0.038(4) 0.064(5) -0.014(3) -0.015(4) 0.003(3)
C007 0.044(3) 0.033(3) 0.070(5) -0.007(3) -0.018(3) 0.012(3)
C008 0.041(3) 0.038(3) 0.073(5) -0.019(3) -0.010(3) 0.014(3)
C009 0.036(3) 0.029(3) 0.075(5) -0.009(3) -0.015(3) 0.009(3)
C00A 0.039(3) 0.036(3) 0.068(5) -0.005(3) -0.005(3) 0.015(3)
C00B 0.036(3) 0.035(3) 0.074(5) -0.012(3) -0.004(3) 0.018(3)
C00C 0.042(3) 0.032(3) 0.083(5) -0.020(3) -0.015(4) 0.015(3)
C00D 0.050(4) 0.034(3) 0.062(5) -0.012(3) -0.016(4) 0.009(3)
C00E 0.046(4) 0.041(4) 0.078(5) -0.019(4) -0.019(4) 0.009(3)
C00F 0.043(3) 0.040(3) 0.072(5) -0.018(3) -0.017(3) 0.012(3)
C00G 0.043(4) 0.048(4) 0.082(5) -0.012(4) -0.025(4) 0.009(3)
C00H 0.043(3) 0.036(3) 0.081(5) -0.017(3) -0.018(4) 0.011(3)
C00I 0.035(3) 0.036(3) 0.080(6) -0.017(3) -0.018(3) 0.016(3)
C00J 0.045(3) 0.045(4) 0.067(5) -0.022(3) -0.020(3) 0.013(3)
C00K 0.050(4) 0.040(4) 0.080(5) -0.021(3) -0.013(4) 0.016(3)
C00L 0.042(3) 0.040(4) 0.074(5) -0.017(3) -0.015(3) 0.014(3)
C00M 0.044(4) 0.036(3) 0.086(6) -0.020(4) -0.020(4) 0.009(3)
C00N 0.039(3) 0.039(3) 0.074(5) -0.018(3) -0.015(3) 0.015(3)
C00O 0.031(3) 0.040(3) 0.075(5) -0.018(3) -0.020(3) 0.020(3)
C00P 0.051(4) 0.036(4) 0.084(6) -0.016(4) -0.021(4) 0.015(3)
C00Q 0.089(5) 0.038(4) 0.081(6) -0.017(4) -0.036(5) 0.008(4)
C00R 0.035(3) 0.041(4) 0.082(5) -0.016(3) -0.015(3) 0.013(3)
C00S 0.045(4) 0.037(3) 0.077(5) -0.017(4) -0.008(4) 0.013(3)
C00T 0.059(4) 0.051(4) 0.084(6) -0.018(4) -0.015(4) 0.007(4)
C00U 0.054(4) 0.051(4) 0.080(6) -0.027(4) -0.021(4) 0.009(3)
C00V 0.064(4) 0.064(5) 0.091(6) -0.029(4) -0.027(4) 0.008(4)
C00W 0.052(4) 0.050(4) 0.092(6) -0.025(4) -0.018(4) 0.012(3)
C00X 0.046(4) 0.043(4) 0.077(5) -0.021(4) -0.014(4) 0.011(3)
C00Y 0.042(3) 0.052(4) 0.077(5) -0.012(4) -0.009(3) 0.014(3)
C00Z 0.057(4) 0.041(4) 0.080(5) -0.017(4) -0.016(4) 0.010(3)
C010 0.044(4) 0.044(4) 0.088(6) -0.024(4) -0.014(4) 0.020(3)
C011 0.054(4) 0.053(4) 0.082(6) -0.021(4) -0.017(4) 0.009(3)
C012 0.059(4) 0.049(4) 0.080(6) -0.013(4) -0.022(4) 0.008(3)
C013 0.059(4) 0.040(4) 0.081(6) -0.018(4) -0.018(4) 0.007(3)
C014 0.055(4) 0.037(4) 0.078(5) -0.017(3) -0.019(4) 0.009(3)
C015 0.070(5) 0.069(5) 0.091(7) 0.000(5) -0.010(5) 0.010(4)
C016 0.061(4) 0.062(5) 0.099(7) -0.017(5) -0.016(4) 0.014(4)
C017 0.081(5) 0.063(5) 0.105(7) -0.029(5) -0.041(5) 0.017(4)
C018 0.065(5) 0.052(4) 0.094(6) -0.018(4) -0.014(4) 0.002(4)
C019 0.060(5) 0.070(5) 0.116(7) -0.029(5) -0.028(5) 0.004(4)
C01A 0.093(6) 0.045(4) 0.096(6) -0.020(4) -0.047(5) 0.014(4)
C01B 0.065(5) 0.072(5) 0.119(7) -0.033(5) -0.044(5) 0.018(4)
C01C 0.067(5) 0.085(7) 0.125(8) -0.026(6) -0.016(5) 0.000(5)

loop_
_atom_type_symbol
_atom_type_description
_atom_type_scat_dispersion_real
_atom_type_scat_dispersion_imag
_atom_type_scat_source
C C 0.0181 0.0091 'International Tables Vol C Tables 4.2.6.8 and 6.1.1.4'
H H 0.0000 0.0000 'International Tables Vol C Tables 4.2.6.8 and 6.1.1.4'
N N 0.0311 0.0180 'International Tables Vol C Tables 4.2.6.8 and 6.1.1.4'
O O 0.0492 0.0322 'International Tables Vol C Tables 4.2.6.8 and 6.1.1.4'
S S 0.3331 0.5567 'International Tables Vol C Tables 4.2.6.8 and 6.1.1.4'

loop_
_geom_angle_atom_site_label_1
_geom_angle_atom_site_label_2
_geom_angle_atom_site_label_3
_geom_angle
_geom_angle_site_symmetry_1
_geom_angle_site_symmetry_3
C00O S01 C00M 90.2(3) . .
C00D N004 H004 116.3 . .
C00S N004 H004 116.3 . .
C00S N004 C00D 127.5(5) . .
C006 C005 C007 116.7(6) . 2_567
C006 C005 C00A 113.6(5) . .
C007 C005 C00A 129.7(6) 2_567 .
C005 C006 C00O 104.9(6) . .
C007 C006 C005 125.1(6) . .
C007 C006 C00O 129.8(6) . .
C005 C007 H007 120.9 2_567 .
C006 C007 C005 118.2(6) . 2_567
C006 C007 H007 120.9 . .
C009 C008 C00L 117.6(6) . .
C00H C008 C009 118.3(6) . .
C00H C008 C00L 124.0(6) . .
C00B C009 C008 120.7(6) . .
C00B C009 C00C 120.2(5) . .
C00C C009 C008 119.1(6) . .
C005 C00A C00F 109.2(5) . .
C00I C00A C005 97.9(5) . .
C00I C00A C00F 109.0(5) . .
C00J C00A C005 113.3(5) . .
C00J C00A C00F 111.2(5) . .
C00J C00A C00I 115.3(5) . .
C009 C00B C00D 120.9(6) . .
C00G C00B C009 119.7(5) . .
C00G C00B C00D 119.4(6) . .
C009 C00C C00S 119.0(6) . .
C00K C00C C009 120.6(6) . .
C00K C00C C00S 120.4(6) . .
O002 C00D N004 121.3(6) . .
O002 C00D C00B 123.6(6) . .
N004 C00D C00B 115.1(6) . .
C00H C00E H00E 119.5 . .
C00H C00E C00K 121.0(6) . .
C00K C00E H00E 119.5 . .
C00R C00F C00A 122.7(5) . .
C00R C00F C00X 116.1(6) . .
C00X C00F C00A 121.2(5) . .
C00B C00G H00G 119.6 . .
C010 C00G C00B 120.7(6) . .
C010 C00G H00G 119.6 . .
C008 C00H H00H 119.3 . .
C00E C00H C008 121.4(6) . .
C00E C00H H00H 119.3 . .
C00N C00I C00A 137.5(7) . .
C00O C00I C00A 112.2(5) . .
C00O C00I C00N 110.3(6) . .
C00Q C00J C00A 122.5(6) . .
C00Q C00J C00Z 116.9(6) . .
C00Z C00J C00A 120.5(6) . .
C00C C00K C00E 119.5(6) . .
C00C C00K H00K 120.3 . .
C00E C00K H00K 120.3 . .
C008 C00L C00M 122.1(6) . .
C010 C00L C008 120.1(6) . .
C010 C00L C00M 117.8(6) . .
C00L C00M S01 117.1(5) . .
C00N C00M S01 111.5(5) . .
C00N C00M C00L 131.2(7) . .
C00I C00N H00N 123.4 . .
C00M C00N C00I 113.2(7) . .
C00M C00N H00N 123.4 . .
C006 C00O S01 134.4(6) . .
C00I C00O S01 114.8(4) . .
C00I C00O C006 110.4(5) . .
C00R C00P H00P 119.8 . .
C00R C00P C014 120.4(6) . .
C014 C00P H00P 119.8 . .
C00J C00Q H00Q 118.6 . .
C01A C00Q C00J 122.8(7) . .
C01A C00Q H00Q 118.6 . .
C00F C00R H00R 118.7 . .
C00P C00R C00F 122.5(6) . .
C00P C00R H00R 118.7 . .
O003 C00S N004 120.2(6) . .
O003 C00S C00C 122.6(7) . .
N004 C00S C00C 117.1(6) . .
H00A C00T H00B 107.9 . .
C00W C00T H00A 109.1 . .
C00W C00T H00B 109.1 . .
C00W C00T C018 112.4(6) . .
C018 C00T H00A 109.1 . .
C018 C00T H00B 109.1 . .
C013 C00U C00V 122.4(7) . .
C013 C00U C01A 115.5(7) . .
C01A C00U C00V 122.1(7) . .
C00U C00V H00C 109.0 . .
C00U C00V H00D 109.0 . .
C00U C00V C017 113.0(6) . .
H00C C00V H00D 107.8 . .
C017 C00V H00C 109.0 . .
C017 C00V H00D 109.0 . .
C00T C00W H00F 108.6 . .
C00T C00W H00I 108.6 . .
C00T C00W C012 114.8(6) . .
H00F C00W H00I 107.5 . .
C012 C00W H00F 108.6 . .
C012 C00W H00I 108.6 . .
C00F C00X H00X 119.3 . .
C00Y C00X C00F 121.5(6) . .
C00Y C00X H00X 119.3 . .
C00X C00Y H00Y 119.2 . .
C00X C00Y C014 121.6(6) . .
C014 C00Y H00Y 119.2 . .
C00J C00Z H00Z 120.2 . .
C013 C00Z C00J 119.6(7) . .
C013 C00Z H00Z 120.2 . .
C00G C010 C00L 121.0(6) . .
C00G C010 H010 119.5 . .
C00L C010 H010 119.5 . .
H01A C011 H01B 107.6 . .
C012 C011 H01A 108.6 . .
C012 C011 H01B 108.6 . .
C012 C011 C014 114.7(6) . .
C014 C011 H01A 108.6 . .
C014 C011 H01B 108.6 . .
C00W C012 H01C 108.8 . .
C00W C012 H01D 108.8 . .
C011 C012 C00W 113.9(6) . .
C011 C012 H01C 108.8 . .
C011 C012 H01D 108.8 . .
H01C C012 H01D 107.7 . .
C00U C013 C00Z 123.7(6) . .
C00U C013 H013 118.1 . .
C00Z C013 H013 118.1 . .
C00P C014 C011 119.9(6) . .
C00Y C014 C00P 117.6(6) . .
C00Y C014 C011 122.4(6) . .
H01E C015 H01F 109.5 . .
H01E C015 H01G 109.5 . .
H01F C015 H01G 109.5 . .
C018 C015 H01E 109.5 . .
C018 C015 H01F 109.5 . .
C018 C015 H01G 109.5 . .
H01H C016 H01I 107.6 . .
C019 C016 H01H 108.6 . .
C019 C016 H01I 108.6 . .
C019 C016 C01B 114.5(7) . .
C01B C016 H01H 108.6 . .
C01B C016 H01I 108.6 . .
C00V C017 H01J 108.8 . .
C00V C017 H01K 108.8 . .
H01J C017 H01K 107.7 . .
C01B C017 C00V 113.9(6) . .
C01B C017 H01J 108.8 . .
C01B C017 H01K 108.8 . .
C00T C018 H01L 109.0 . .
C00T C018 H01M 109.0 . .
C015 C018 C00T 112.9(6) . .
C015 C018 H01L 109.0 . .
C015 C018 H01M 109.0 . .
H01L C018 H01M 107.8 . .
C016 C019 H01N 109.2 . .
C016 C019 H01O 109.2 . .
C016 C019 C01C 111.9(7) . .
H01N C019 H01O 107.9 . .
C01C C019 H01N 109.2 . .
C01C C019 H01O 109.2 . .
C00Q C01A C00U 121.4(7) . .
C00Q C01A H01P 119.3 . .
C00U C01A H01P 119.3 . .
C016 C01B C017 111.9(7) . .
C016 C01B H01Q 109.2 . .
C016 C01B H01R 109.2 . .
C017 C01B H01Q 109.2 . .
C017 C01B H01R 109.2 . .
H01Q C01B H01R 107.9 . .
C019 C01C H01S 109.5 . .
C019 C01C H01T 109.5 . .
C019 C01C H01U 109.5 . .
H01S C01C H01T 109.5 . .
H01S C01C H01U 109.5 . .
H01T C01C H01U 109.5 . .

loop_
_geom_bond_atom_site_label_1
_geom_bond_atom_site_label_2
_geom_bond_distance
_geom_bond_site_symmetry_2
S01 C00M 1.733(7) .
S01 C00O 1.686(6) .
O002 C00D 1.225(7) .
O003 C00S 1.238(8) .
N004 H004 0.8600 .
N004 C00D 1.369(8) .
N004 C00S 1.362(8) .
C005 C006 1.400(9) .
C005 C007 1.405(8) 2_567
C005 C00A 1.545(9) .
C006 C007 1.367(9) .
C006 C00O 1.493(8) .
C007 H007 0.9300 .
C008 C009 1.428(8) .
C008 C00H 1.392(9) .
C008 C00L 1.433(9) .
C009 C00B 1.404(9) .
C009 C00C 1.415(9) .
C00A C00F 1.544(8) .
C00A C00I 1.541(8) .
C00A C00J 1.512(9) .
C00B C00D 1.475(8) .
C00B C00G 1.392(9) .
C00C C00K 1.375(9) .
C00C C00S 1.470(8) .
C00E H00E 0.9300 .
C00E C00H 1.364(9) .
C00E C00K 1.398(8) .
C00F C00R 1.397(8) .
C00F C00X 1.406(8) .
C00G H00G 0.9300 .
C00G C010 1.384(8) .
C00H H00H 0.9300 .
C00I C00N 1.415(8) .
C00I C00O 1.359(9) .
C00J C00Q 1.368(9) .
C00J C00Z 1.402(9) .
C00K H00K 0.9300 .
C00L C00M 1.479(8) .
C00L C010 1.392(9) .
C00M C00N 1.359(9) .
C00N H00N 0.9300 .
C00P H00P 0.9300 .
C00P C00R 1.375(8) .
C00P C014 1.399(8) .
C00Q H00Q 0.9300 .
C00Q C01A 1.358(10) .
C00R H00R 0.9300 .
C00T H00A 0.9700 .
C00T H00B 0.9700 .
C00T C00W 1.504(9) .
C00T C018 1.527(9) .
C00U C00V 1.497(10) .
C00U C013 1.363(9) .
C00U C01A 1.410(9) .
C00V H00C 0.9700 .
C00V H00D 0.9700 .
C00V C017 1.536(10) .
C00W H00F 0.9700 .
C00W H00I 0.9700 .
C00W C012 1.528(9) .
C00X H00X 0.9300 .
C00X C00Y 1.373(9) .
C00Y H00Y 0.9300 .
C00Y C014 1.384(8) .
C00Z H00Z 0.9300 .
C00Z C013 1.383(9) .
C010 H010 0.9300 .
C011 H01A 0.9700 .
C011 H01B 0.9700 .
C011 C012 1.502(9) .
C011 C014 1.507(9) .
C012 H01C 0.9700 .
C012 H01D 0.9700 .
C013 H013 0.9300 .
C015 H01E 0.9600 .
C015 H01F 0.9600 .
C015 H01G 0.9600 .
C015 C018 1.514(10) .
C016 H01H 0.9700 .
C016 H01I 0.9700 .
C016 C019 1.494(10) .
C016 C01B 1.513(10) .
C017 H01J 0.9700 .
C017 H01K 0.9700 .
C017 C01B 1.527(10) .
C018 H01L 0.9700 .
C018 H01M 0.9700 .
C019 H01N 0.9700 .
C019 H01O 0.9700 .
C019 C01C 1.521(11) .
C01A H01P 0.9300 .
C01B H01Q 0.9700 .
C01B H01R 0.9700 .
C01C H01S 0.9600 .
C01C H01T 0.9600 .
C01C H01U 0.9600 .
